data_9015505
loop_
_publ_author_name
'Gao, Y.'
'Guery, J.'
'Le Bail, A.'
'Jacoboni, C.'

_publ_section_title
;
 Synthesis,X-ray single-crystal structure determination and dehydration
 study of BaZr2F10*2H2O by X-ray powder thermodiffractometry
 _cod_database_code 1000108
;
_journal_name_full 'Journal of Solid State Chemistry'
_journal_page_first 11
_journal_page_last 24
_journal_paper_doi 10.1016/0022-4596(92)90065-4
_journal_volume 98
_journal_year 1992
_chemical_formula_sum 'Ba F10 O2 Zr2'
_space_group_IT_number 62
_symmetry_space_group_name_Hall '-P 2c 2n'
_symmetry_space_group_name_H-M 'P n a m'
_cell_angle_alpha 90
_cell_angle_beta 90
_cell_angle_gamma 90
_cell_length_a 7.8974
_cell_length_b 7.9076
_cell_length_c 14.7227
_cell_formula_units_Z 4
_cell_volume 919.425
_database_code_amcsd 0013734
_exptl_crystal_density_diffrn 3.914
_cod_original_formula_sum 'Ba Zr2 F10 O2'
_cod_database_code 9015505
_amcsd_formula_title BaZr2F10*2H2O

loop_
_space_group_symop_operation_xyz
x,y,z
x,y,1/2-z
-x,-y,1/2+z
1/2-x,1/2+y,1/2+z
1/2+x,1/2-y,1/2-z
1/2+x,1/2-y,z
1/2-x,1/2+y,-z
-x,-y,-z

loop_
_atom_site_aniso_label
_atom_site_aniso_U_11
_atom_site_aniso_U_22
_atom_site_aniso_U_33
_atom_site_aniso_U_12
_atom_site_aniso_U_13
_atom_site_aniso_U_23
Ba 0.02250 0.01580 0.01080 -0.00830 0.00000 0.00000
Zr 0.00630 0.00260 0.01130 -0.00030 0.00000 0.00050
F1 0.01420 0.01200 0.01220 0.00360 -0.00100 0.00040
F2 0.00740 0.00680 0.05660 -0.00060 -0.00010 0.00070
F3 0.01180 0.00490 0.03970 -0.00190 0.00070 0.00010
F4 0.03450 0.02300 0.01870 -0.01290 0.00680 0.00500
F5 0.03940 0.02540 0.01730 -0.01500 -0.00940 0.00180
O1 0.04490 0.02540 0.02670 0.01960 0.00000 0.00000
O2 0.02470 0.04070 0.04600 -0.00290 0.00000 0.00000

loop_
_atom_site_label
_atom_site_fract_x
_atom_site_fract_y
_atom_site_fract_z
_atom_site_occupancy
Ba 0.12239 0.09033 0.25000 1.00000
Zr 0.33317 0.33639 0.99855 1.00000
F1 0.00580 0.00950 0.07940 1.00000
F2 0.06160 0.28860 -0.00220 1.00000
F3 0.28720 0.06630 -0.01650 1.00000
F4 0.29350 0.26970 0.12840 1.00000
F5 0.27320 0.32370 0.86540 1.00000
O1 0.33240 0.59230 0.25000 1.00000
O2 0.50310 0.06020 0.22590 0.50000

loop_
_cod_related_entry_id
_cod_related_entry_database
_cod_related_entry_code
1 AMCSD 0013734
